data_4111970
loop_
_publ_author_name
'H. Gijs Schimmel'
'Jacques Huot'
'Laurent C. Chapon'
'Frans D. Tichelaar'
'Fokko M. Mulder'

_publ_section_title
;
 Hydrogen Cycling of Niobium and Vanadium Catalyzed Nanostructured
 Magnesium
;
_journal_name_full 'Journal of the American Chemical Society'
_journal_page_first 14348
_journal_page_last 14354
_journal_paper_doi 10.1021/ja051508a
_journal_volume 127
_journal_year 2005
_chemical_formula_sum 'D0.83 Nb'
_chemical_formula_weight 94.58
_space_group_IT_number 229
_symmetry_cell_setting cubic
_symmetry_space_group_name_Hall '-I 4 2 3'
_symmetry_space_group_name_H-M 'I m -3 m'
_audit_author_name 'H.G. Schimmel'
_audit_creation_date 2005-02-09T16:25
_audit_creation_method 'from EXP file using GSAS2CIF'
_audit_update_record ' 2005-02-09T16:25  Initial CIF as created by GSAS2CIF'
_cell_angle_alpha 90.0
_cell_angle_beta 90.0
_cell_angle_gamma 90.0
_cell_formula_units_Z 2
_cell_length_a 3.438
_cell_length_b 3.438
_cell_length_c 3.438
_cell_volume 40.637
_pd_block_id 2005-02-09T16:25|NBDX|H.G._Schimmel|Overall
_pd_phase_name NbDx
_cod_data_source_file ja051508asi20050309_061011.cif
_cod_data_source_block NBDX_publ
_cod_original_cell_volume 40.63772
_cod_database_code 4111970

loop_
_symmetry_equiv_pos_site_id
_symmetry_equiv_pos_as_xyz
1 +x,+y,+z
2 +z,+x,+y
3 +y,+z,+x
4 +x,+y,-z
5 -z,+x,+y
6 +y,-z,+x
7 -z,+x,-y
8 -y,-z,+x
9 +y,-z,-x
10 -x,+y,-z
11 -z,-x,+y
12 +x,-y,-z
13 +y,+x,+z
14 +z,+y,+x
15 +x,+z,+y
16 +y,+x,-z
17 -z,+y,+x
18 +x,-z,+y
19 -z,+y,-x
20 -x,-z,+y
21 +x,-z,-y
22 -y,+x,-z
23 -z,-y,+x
24 +y,-x,-z
-1 -x,-y,-z
-2 -z,-x,-y
-3 -y,-z,-x
-4 -x,-y,+z
-5 +z,-x,-y
-6 -y,+z,-x
-7 +z,-x,+y
-8 +y,+z,-x
-9 -y,+z,+x
-10 +x,-y,+z
-11 +z,+x,-y
-12 -x,+y,+z
-13 -y,-x,-z
-14 -z,-y,-x
-15 -x,-z,-y
-16 -y,-x,+z
-17 +z,-y,-x
-18 -x,+z,-y
-19 +z,-y,+x
-20 +x,+z,-y
-21 -x,+z,+y
-22 +y,-x,+z
-23 +z,+y,-x
-24 -y,+x,+z
101 +x+1/2,+y+1/2,+z+1/2
102 +z+1/2,+x+1/2,+y+1/2
103 +y+1/2,+z+1/2,+x+1/2
104 +x+1/2,+y+1/2,-z+1/2
105 -z+1/2,+x+1/2,+y+1/2
106 +y+1/2,-z+1/2,+x+1/2
107 -z+1/2,+x+1/2,-y+1/2
108 -y+1/2,-z+1/2,+x+1/2
109 +y+1/2,-z+1/2,-x+1/2
110 -x+1/2,+y+1/2,-z+1/2
111 -z+1/2,-x+1/2,+y+1/2
112 +x+1/2,-y+1/2,-z+1/2
113 +y+1/2,+x+1/2,+z+1/2
114 +z+1/2,+y+1/2,+x+1/2
115 +x+1/2,+z+1/2,+y+1/2
116 +y+1/2,+x+1/2,-z+1/2
117 -z+1/2,+y+1/2,+x+1/2
118 +x+1/2,-z+1/2,+y+1/2
119 -z+1/2,+y+1/2,-x+1/2
120 -x+1/2,-z+1/2,+y+1/2
121 +x+1/2,-z+1/2,-y+1/2
122 -y+1/2,+x+1/2,-z+1/2
123 -z+1/2,-y+1/2,+x+1/2
124 +y+1/2,-x+1/2,-z+1/2
-101 -x+1/2,-y+1/2,-z+1/2
-102 -z+1/2,-x+1/2,-y+1/2
-103 -y+1/2,-z+1/2,-x+1/2
-104 -x+1/2,-y+1/2,+z+1/2
-105 +z+1/2,-x+1/2,-y+1/2
-106 -y+1/2,+z+1/2,-x+1/2
-107 +z+1/2,-x+1/2,+y+1/2
-108 +y+1/2,+z+1/2,-x+1/2
-109 -y+1/2,+z+1/2,+x+1/2
-110 +x+1/2,-y+1/2,+z+1/2
-111 +z+1/2,+x+1/2,-y+1/2
-112 -x+1/2,+y+1/2,+z+1/2
-113 -y+1/2,-x+1/2,-z+1/2
-114 -z+1/2,-y+1/2,-x+1/2
-115 -x+1/2,-z+1/2,-y+1/2
-116 -y+1/2,-x+1/2,+z+1/2
-117 +z+1/2,-y+1/2,-x+1/2
-118 -x+1/2,+z+1/2,-y+1/2
-119 +z+1/2,-y+1/2,+x+1/2
-120 +x+1/2,+z+1/2,-y+1/2
-121 -x+1/2,+z+1/2,+y+1/2
-122 +y+1/2,-x+1/2,+z+1/2
-123 +z+1/2,+y+1/2,-x+1/2
-124 -y+1/2,+x+1/2,+z+1/2

loop_
_atom_site_type_symbol
_atom_site_label
_atom_site_fract_x
_atom_site_fract_y
_atom_site_fract_z
_atom_site_occupancy
_atom_site_thermal_displace_type
_atom_site_U_iso_or_equiv
_atom_site_symmetry_multiplicity
NB Nb 0.0 0.0 0.0 1.0 Uiso 0.00823 2
D D2 0.25 0.0 0.5 0.13869 Uiso 0.035 12

loop_
_geom_angle_atom_site_label_1
_geom_angle_atom_site_label_2
_geom_angle_atom_site_label_3
_geom_angle
_geom_angle_site_symmetry_1
_geom_angle_site_symmetry_3
_geom_angle_publ_flag
D2 Nb D2 126.870(19) 1_554 1_555 n
D2 Nb D2 113.578(9) 1_554 2_455 n
D2 Nb D2 66.422(9) 1_554 2_555 n
D2 Nb D2 113.578(11) 1_554 3_545 n
D2 Nb D2 113.578(11) 1_554 3_555 n
D2 Nb D2 66.422(11) 1_554 9_555 n
D2 Nb D2 66.422(11) 1_554 9_565 n
D2 Nb D2 53.130(19) 1_554 10_555 n
D2 Nb D2 180.0 1_554 10_556 n
D2 Nb D2 113.578(9) 1_554 11_555 n
D2 Nb D2 66.422(9) 1_554 11_655 n
D2 Nb D2 36.870(13) 1_554 13_554 n
D2 Nb D2 143.130(13) 1_554 13_555 n
D2 Nb D2 143.1301 1_554 14_455 n
D2 Nb D2 90.000(19) 1_554 14_555 n
D2 Nb D2 78.463(4) 1_554 15_545 n
D2 Nb D2 78.463(4) 1_554 15_555 n
D2 Nb D2 90.000(19) 1_554 19_555 n
D2 Nb D2 36.8699 1_554 19_655 n
D2 Nb D2 101.537(4) 1_554 20_555 n
D2 Nb D2 101.537(4) 1_554 20_565 n
D2 Nb D2 36.870(13) 1_554 24_555 n
D2 Nb D2 143.130(13) 1_554 24_556 n
D2 Nb D2 113.578(9) 1_555 2_455 n
D2 Nb D2 66.422(9) 1_555 2_555 n
D2 Nb D2 66.422(11) 1_555 3_545 n
D2 Nb D2 66.422(11) 1_555 3_555 n
D2 Nb D2 113.578(11) 1_555 9_555 n
D2 Nb D2 113.578(11) 1_555 9_565 n
D2 Nb D2 179.972 1_555 10_555 n
D2 Nb D2 53.130(19) 1_555 10_556 n
D2 Nb D2 113.578(9) 1_555 11_555 n
D2 Nb D2 66.422(9) 1_555 11_655 n
D2 Nb D2 143.130(13) 1_555 13_554 n
D2 Nb D2 36.870(13) 1_555 13_555 n
D2 Nb D2 90.000(19) 1_555 14_455 n
D2 Nb D2 36.8699 1_555 14_555 n
D2 Nb D2 78.463(4) 1_555 15_545 n
D2 Nb D2 78.463(4) 1_555 15_555 n
D2 Nb D2 143.1301 1_555 19_555 n
D2 Nb D2 90.000(19) 1_555 19_655 n
D2 Nb D2 101.537(4) 1_555 20_555 n
D2 Nb D2 101.537(4) 1_555 20_565 n
D2 Nb D2 143.130(13) 1_555 24_555 n
D2 Nb D2 36.870(13) 1_555 24_556 n
D2 Nb D2 126.8699 2_455 2_555 n
D2 Nb D2 113.5782(21) 2_455 3_545 n
D2 Nb D2 66.4218(21) 2_455 3_555 n
D2 Nb D2 113.5782(21) 2_455 9_555 n
D2 Nb D2 66.4218(21) 2_455 9_565 n
D2 Nb D2 66.422(9) 2_455 10_555 n
D2 Nb D2 66.422(9) 2_455 10_556 n
D2 Nb D2 53.1301 2_455 11_555 n
D2 Nb D2 180.0 2_455 11_655 n
D2 Nb D2 78.463(4) 2_455 13_554 n
D2 Nb D2 78.463(4) 2_455 13_555 n
D2 Nb D2 36.870(7) 2_455 14_455 n
D2 Nb D2 143.130(7) 2_455 14_555 n
D2 Nb D2 143.1301 2_455 15_545 n
D2 Nb D2 90.0 2_455 15_555 n
D2 Nb D2 36.870(7) 2_455 19_555 n
D2 Nb D2 143.130(7) 2_455 19_655 n
D2 Nb D2 90.0 2_455 20_555 n
D2 Nb D2 36.8699 2_455 20_565 n
D2 Nb D2 101.537(4) 2_455 24_555 n
D2 Nb D2 101.537(4) 2_455 24_556 n
D2 Nb D2 113.5782(21) 2_555 3_545 n
D2 Nb D2 66.4218(21) 2_555 3_555 n
D2 Nb D2 113.5782(21) 2_555 9_555 n
D2 Nb D2 66.4218(21) 2_555 9_565 n
D2 Nb D2 113.578(9) 2_555 10_555 n
D2 Nb D2 113.578(9) 2_555 10_556 n
D2 Nb D2 179.972 2_555 11_555 n
D2 Nb D2 53.1301 2_555 11_655 n
D2 Nb D2 78.463(4) 2_555 13_554 n
D2 Nb D2 78.463(4) 2_555 13_555 n
D2 Nb D2 143.130(7) 2_555 14_455 n
D2 Nb D2 36.870(7) 2_555 14_555 n
D2 Nb D2 90.0 2_555 15_545 n
D2 Nb D2 36.8699 2_555 15_555 n
D2 Nb D2 143.130(7) 2_555 19_555 n
D2 Nb D2 36.870(7) 2_555 19_655 n
D2 Nb D2 143.1301 2_555 20_555 n
D2 Nb D2 90.0 2_555 20_565 n
D2 Nb D2 101.537(4) 2_555 24_555 n
D2 Nb D2 101.537(4) 2_555 24_556 n
D2 Nb D2 126.870(19) 3_545 3_555 n
D2 Nb D2 53.130(19) 3_545 9_555 n
D2 Nb D2 180.0 3_545 9_565 n
D2 Nb D2 113.578(11) 3_545 10_555 n
D2 Nb D2 66.422(11) 3_545 10_556 n
D2 Nb D2 66.4218(21) 3_545 11_555 n
D2 Nb D2 66.4218(21) 3_545 11_655 n
D2 Nb D2 143.1301 3_545 13_554 n
D2 Nb D2 90.000(19) 3_545 13_555 n
D2 Nb D2 78.463(8) 3_545 14_455 n
D2 Nb D2 78.463(8) 3_545 14_555 n
D2 Nb D2 36.870(7) 3_545 15_545 n
D2 Nb D2 143.130(7) 3_545 15_555 n
D2 Nb D2 101.537(8) 3_545 19_555 n
D2 Nb D2 101.537(8) 3_545 19_655 n
D2 Nb D2 36.870(7) 3_545 20_555 n
D2 Nb D2 143.130(7) 3_545 20_565 n
D2 Nb D2 90.000(19) 3_545 24_555 n
D2 Nb D2 36.8699 3_545 24_556 n
D2 Nb D2 179.972 3_555 9_555 n
D2 Nb D2 53.130(19) 3_555 9_565 n
D2 Nb D2 113.578(11) 3_555 10_555 n
D2 Nb D2 66.422(11) 3_555 10_556 n
D2 Nb D2 113.5782(21) 3_555 11_555 n
D2 Nb D2 113.5782(21) 3_555 11_655 n
D2 Nb D2 90.000(19) 3_555 13_554 n
D2 Nb D2 36.8699 3_555 13_555 n
D2 Nb D2 78.463(8) 3_555 14_455 n
D2 Nb D2 78.463(8) 3_555 14_555 n
D2 Nb D2 143.130(7) 3_555 15_545 n
D2 Nb D2 36.870(7) 3_555 15_555 n
D2 Nb D2 101.537(8) 3_555 19_555 n
D2 Nb D2 101.537(8) 3_555 19_655 n
D2 Nb D2 143.130(7) 3_555 20_555 n
D2 Nb D2 36.870(7) 3_555 20_565 n
D2 Nb D2 143.1301 3_555 24_555 n
D2 Nb D2 90.000(19) 3_555 24_556 n
D2 Nb D2 126.870(19) 9_555 9_565 n
D2 Nb D2 66.422(11) 9_555 10_555 n
D2 Nb D2 113.578(11) 9_555 10_556 n
D2 Nb D2 66.4218(21) 9_555 11_555 n
D2 Nb D2 66.4218(21) 9_555 11_655 n
D2 Nb D2 90.000(19) 9_555 13_554 n
D2 Nb D2 143.1301 9_555 13_555 n
D2 Nb D2 101.537(8) 9_555 14_455 n
D2 Nb D2 101.537(8) 9_555 14_555 n
D2 Nb D2 36.870(7) 9_555 15_545 n
D2 Nb D2 143.130(7) 9_555 15_555 n
D2 Nb D2 78.463(8) 9_555 19_555 n
D2 Nb D2 78.463(8) 9_555 19_655 n
D2 Nb D2 36.870(7) 9_555 20_555 n
D2 Nb D2 143.130(7) 9_555 20_565 n
D2 Nb D2 36.8699 9_555 24_555 n
D2 Nb D2 90.000(19) 9_555 24_556 n
D2 Nb D2 66.422(11) 9_565 10_555 n
D2 Nb D2 113.578(11) 9_565 10_556 n
D2 Nb D2 113.5782(21) 9_565 11_555 n
D2 Nb D2 113.5782(21) 9_565 11_655 n
D2 Nb D2 36.8699 9_565 13_554 n
D2 Nb D2 90.000(19) 9_565 13_555 n
D2 Nb D2 101.537(8) 9_565 14_455 n
D2 Nb D2 101.537(8) 9_565 14_555 n
D2 Nb D2 143.130(7) 9_565 15_545 n
D2 Nb D2 36.870(7) 9_565 15_555 n
D2 Nb D2 78.463(8) 9_565 19_555 n
D2 Nb D2 78.463(8) 9_565 19_655 n
D2 Nb D2 143.130(7) 9_565 20_555 n
D2 Nb D2 36.870(7) 9_565 20_565 n
D2 Nb D2 90.000(19) 9_565 24_555 n
D2 Nb D2 143.1301 9_565 24_556 n
D2 Nb D2 126.870(19) 10_555 10_556 n
D2 Nb D2 66.422(9) 10_555 11_555 n
D2 Nb D2 113.578(9) 10_555 11_655 n
D2 Nb D2 36.870(13) 10_555 13_554 n
D2 Nb D2 143.130(13) 10_555 13_555 n
D2 Nb D2 90.000(19) 10_555 14_455 n
D2 Nb D2 143.1301 10_555 14_555 n
D2 Nb D2 101.537(4) 10_555 15_545 n
D2 Nb D2 101.537(4) 10_555 15_555 n
D2 Nb D2 36.8699 10_555 19_555 n
D2 Nb D2 90.000(19) 10_555 19_655 n
D2 Nb D2 78.463(4) 10_555 20_555 n
D2 Nb D2 78.463(4) 10_555 20_565 n
D2 Nb D2 36.870(13) 10_555 24_555 n
D2 Nb D2 143.130(13) 10_555 24_556 n
D2 Nb D2 66.422(9) 10_556 11_555 n
D2 Nb D2 113.578(9) 10_556 11_655 n
D2 Nb D2 143.130(13) 10_556 13_554 n
D2 Nb D2 36.870(13) 10_556 13_555 n
D2 Nb D2 36.8699 10_556 14_455 n
D2 Nb D2 90.000(19) 10_556 14_555 n
D2 Nb D2 101.537(4) 10_556 15_545 n
D2 Nb D2 101.537(4) 10_556 15_555 n
D2 Nb D2 90.000(19) 10_556 19_555 n
D2 Nb D2 143.1301 10_556 19_655 n
D2 Nb D2 78.463(4) 10_556 20_555 n
D2 Nb D2 78.463(4) 10_556 20_565 n
D2 Nb D2 143.130(13) 10_556 24_555 n
D2 Nb D2 36.870(13) 10_556 24_556 n
D2 Nb D2 126.8699 11_555 11_655 n
D2 Nb D2 101.537(4) 11_555 13_554 n
D2 Nb D2 101.537(4) 11_555 13_555 n
D2 Nb D2 36.870(7) 11_555 14_455 n
D2 Nb D2 143.130(7) 11_555 14_555 n
D2 Nb D2 90.0 11_555 15_545 n
D2 Nb D2 143.1301 11_555 15_555 n
D2 Nb D2 36.870(7) 11_555 19_555 n
D2 Nb D2 143.130(7) 11_555 19_655 n
D2 Nb D2 36.8699 11_555 20_555 n
D2 Nb D2 90.0 11_555 20_565 n
D2 Nb D2 78.463(4) 11_555 24_555 n
D2 Nb D2 78.463(4) 11_555 24_556 n
D2 Nb D2 101.537(4) 11_655 13_554 n
D2 Nb D2 101.537(4) 11_655 13_555 n
D2 Nb D2 143.130(7) 11_655 14_455 n
D2 Nb D2 36.870(7) 11_655 14_555 n
D2 Nb D2 36.8699 11_655 15_545 n
D2 Nb D2 90.0 11_655 15_555 n
D2 Nb D2 143.130(7) 11_655 19_555 n
D2 Nb D2 36.870(7) 11_655 19_655 n
D2 Nb D2 90.0 11_655 20_555 n
D2 Nb D2 143.1301 11_655 20_565 n
D2 Nb D2 78.463(4) 11_655 24_555 n
D2 Nb D2 78.463(4) 11_655 24_556 n
D2 Nb D2 126.870(19) 13_554 13_555 n
D2 Nb D2 113.578(11) 13_554 14_455 n
D2 Nb D2 113.578(11) 13_554 14_555 n
D2 Nb D2 113.578(9) 13_554 15_545 n
D2 Nb D2 66.422(9) 13_554 15_555 n
D2 Nb D2 66.422(11) 13_554 19_555 n
D2 Nb D2 66.422(11) 13_554 19_655 n
D2 Nb D2 113.578(9) 13_554 20_555 n
D2 Nb D2 66.422(9) 13_554 20_565 n
D2 Nb D2 53.130(19) 13_554 24_555 n
D2 Nb D2 180.0 13_554 24_556 n
D2 Nb D2 66.422(11) 13_555 14_455 n
D2 Nb D2 66.422(11) 13_555 14_555 n
D2 Nb D2 113.578(9) 13_555 15_545 n
D2 Nb D2 66.422(9) 13_555 15_555 n
D2 Nb D2 113.578(11) 13_555 19_555 n
D2 Nb D2 113.578(11) 13_555 19_655 n
D2 Nb D2 113.578(9) 13_555 20_555 n
D2 Nb D2 66.422(9) 13_555 20_565 n
D2 Nb D2 179.972 13_555 24_555 n
D2 Nb D2 53.130(19) 13_555 24_556 n
D2 Nb D2 126.870(19) 14_455 14_555 n
D2 Nb D2 113.5782(21) 14_455 15_545 n
D2 Nb D2 113.5782(21) 14_455 15_555 n
D2 Nb D2 53.130(19) 14_455 19_555 n
D2 Nb D2 180.0 14_455 19_655 n
D2 Nb D2 66.4218(21) 14_455 20_555 n
D2 Nb D2 66.4218(21) 14_455 20_565 n
D2 Nb D2 113.578(11) 14_455 24_555 n
D2 Nb D2 66.422(11) 14_455 24_556 n
D2 Nb D2 66.4218(21) 14_555 15_545 n
D2 Nb D2 66.4218(21) 14_555 15_555 n
D2 Nb D2 179.972 14_555 19_555 n
D2 Nb D2 53.130(19) 14_555 19_655 n
D2 Nb D2 113.5782(21) 14_555 20_555 n
D2 Nb D2 113.5782(21) 14_555 20_565 n
D2 Nb D2 113.578(11) 14_555 24_555 n
D2 Nb D2 66.422(11) 14_555 24_556 n
D2 Nb D2 126.8699 15_545 15_555 n
D2 Nb D2 113.5782(21) 15_545 19_555 n
D2 Nb D2 66.4218(21) 15_545 19_655 n
D2 Nb D2 53.1301 15_545 20_555 n
D2 Nb D2 180.0 15_545 20_565 n
D2 Nb D2 66.422(9) 15_545 24_555 n
D2 Nb D2 66.422(9) 15_545 24_556 n
D2 Nb D2 113.5782(21) 15_555 19_555 n
D2 Nb D2 66.4218(21) 15_555 19_655 n
D2 Nb D2 179.972 15_555 20_555 n
D2 Nb D2 53.1301 15_555 20_565 n
D2 Nb D2 113.578(9) 15_555 24_555 n
D2 Nb D2 113.578(9) 15_555 24_556 n
D2 Nb D2 126.870(19) 19_555 19_655 n
D2 Nb D2 66.4218(21) 19_555 20_555 n
D2 Nb D2 66.4218(21) 19_555 20_565 n
D2 Nb D2 66.422(11) 19_555 24_555 n
D2 Nb D2 113.578(11) 19_555 24_556 n
D2 Nb D2 113.5782(21) 19_655 20_555 n
D2 Nb D2 113.5782(21) 19_655 20_565 n
D2 Nb D2 66.422(11) 19_655 24_555 n
D2 Nb D2 113.578(11) 19_655 24_556 n
D2 Nb D2 126.8699 20_555 20_565 n
D2 Nb D2 66.422(9) 20_555 24_555 n
D2 Nb D2 66.422(9) 20_555 24_556 n
D2 Nb D2 113.578(9) 20_565 24_555 n
D2 Nb D2 113.578(9) 20_565 24_556 n
D2 Nb D2 126.870(19) 24_555 24_556 n
Nb D2 Nb 126.870(19) 1_555 1_556 n
Nb D2 Nb 101.537(4) 1_555 101_545 n
Nb D2 Nb 101.537(4) 1_555 101_555 n
Nb D2 D2 71.565(7) 1_555 13_555 n
Nb D2 D2 71.565(22) 1_555 14_555 n
Nb D2 D2 161.5650(24) 1_555 19_656 n
Nb D2 D2 71.565(7) 1_555 24_556 n
Nb D2 Nb 101.537(4) 1_556 101_545 n
Nb D2 Nb 101.537(4) 1_556 101_555 n
Nb D2 D2 71.565(7) 1_556 13_555 n
Nb D2 D2 161.5650(24) 1_556 14_555 n
Nb D2 D2 71.565(22) 1_556 19_656 n
Nb D2 D2 71.565(7) 1_556 24_556 n
Nb D2 Nb 126.8699 101_545 101_555 n
Nb D2 D2 161.565 101_545 13_555 n
Nb D2 D2 71.565(4) 101_545 14_555 n
Nb D2 D2 71.565(4) 101_545 19_656 n
Nb D2 D2 71.565 101_545 24_556 n
Nb D2 D2 71.565 101_555 13_555 n
Nb D2 D2 71.565(4) 101_555 14_555 n
Nb D2 D2 71.565(4) 101_555 19_656 n
Nb D2 D2 161.565 101_555 24_556 n
D2 D2 D2 120.000(7) 13_555 14_555 n
D2 D2 D2 120.000(7) 13_555 19_656 n
D2 D2 D2 90.0 13_555 24_556 n
D2 D2 D2 90.000(24) 14_555 19_656 n
D2 D2 D2 120.000(7) 14_555 24_556 n
D2 D2 D2 120.000(7) 19_656 24_556 n

loop_
_geom_bond_atom_site_label_1
_geom_bond_atom_site_label_2
_geom_bond_distance
_geom_bond_site_symmetry_2
_geom_bond_publ_flag
Nb Nb 2.9774(7) 101_444 n
Nb Nb 2.9774(7) 101_445 n
Nb Nb 2.9774(7) 101_454 n
Nb Nb 2.9774(7) 101_455 n
Nb Nb 2.9774(7) 101_544 n
Nb Nb 2.9774(7) 101_545 n
Nb Nb 2.9774(7) 101_554 n
Nb Nb 2.9774(7) 101_555 n
Nb D2 1.9219(5) 1_554 n
Nb D2 1.9219(5) 1_555 n
Nb D2 1.9219(6) 2_455 n
Nb D2 1.9219(6) 2_555 n
Nb D2 1.9219(5) 3_545 n
Nb D2 1.9219(5) 3_555 n
Nb D2 1.9219(5) 9_555 n
Nb D2 1.9219(5) 9_565 n
Nb D2 1.9219(5) 10_555 n
Nb D2 1.9219(5) 10_556 n
Nb D2 1.9219(6) 11_555 n
Nb D2 1.9219(6) 11_655 n
Nb D2 1.9219(5) 13_554 n
Nb D2 1.9219(5) 13_555 n
Nb D2 1.9219(5) 14_455 n
Nb D2 1.9219(5) 14_555 n
Nb D2 1.9219(6) 15_545 n
Nb D2 1.9219(6) 15_555 n
Nb D2 1.9219(5) 19_555 n
Nb D2 1.9219(5) 19_655 n
Nb D2 1.9219(6) 20_555 n
Nb D2 1.9219(6) 20_565 n
Nb D2 1.9219(5) 24_555 n
Nb D2 1.9219(5) 24_556 n
D2 Nb 1.9219(5) 1_555 n
D2 Nb 1.9219(5) 1_556 n
D2 Nb 1.9219(6) 101_545 n
D2 Nb 1.9219(6) 101_555 n
D2 D2 1.7190(5) 10_556 n
D2 D2 1.7190(5) 10_656 n
D2 D2 1.2155(4) 13_555 n
D2 D2 1.21553(26) 14_555 n
D2 D2 1.21553(26) 19_656 n
D2 D2 1.2155(4) 24_556 n
